data_7234353
loop_
_publ_author_name
'Devogelaer, Jan-Joris'
'Brugman, Sander J.T.'
'meekes, hugo'
'Tinnemans, Paul T.'
'Vlieg, Elias'
'de Gelder, Rene'

_publ_section_title
;
 Cocrystal design by network-based link prediction
;
_journal_name_full CrystEngComm
_journal_paper_doi 10.1039/C9CE01110B
_journal_year 2019
_chemical_formula_moiety 'C8 H14 O4, C10 H8 N2'
_chemical_formula_sum 'C18 H22 N2 O4'
_chemical_formula_weight 330.37
_space_group_crystal_system triclinic
_space_group_IT_number 2
_space_group_name_Hall '-P 1'
_space_group_name_H-M_alt 'P -1'
_symmetry_space_group_name_Hall '-P 1'
_symmetry_space_group_name_H-M 'P -1'
_atom_sites_solution_hydrogens mixed
_atom_sites_solution_primary direct
_atom_sites_solution_secondary difmap
_audit_creation_method SHELXL-2016/6
_audit_update_record
;
2019-07-16 deposited with the CCDC.    2019-10-02 downloaded from the CCDC.
;
_cell_angle_alpha 82.2592(19)
_cell_angle_beta 72.1344(17)
_cell_angle_gamma 65.7070(16)
_cell_formula_units_Z 2
_cell_length_a 8.9732(5)
_cell_length_b 9.5401(5)
_cell_length_c 10.9902(6)
_cell_measurement_reflns_used 9145
_cell_measurement_temperature 150(2)
_cell_measurement_theta_max 28.3
_cell_measurement_theta_min 2.3
_cell_volume 816.12(8)
_computing_cell_refinement Peakref
_computing_data_collection Apex3
_computing_data_reduction SAINT,SADABS-2014/5
_computing_molecular_graphics 'PLATON, Shelxle'
_computing_structure_refinement 'SHELXL-2016/6 (Sheldrick, 2016)'
_computing_structure_solution 'SHELXT 2014/4 (Sheldrick, 2014)'
_diffrn_ambient_temperature 150(2)
_diffrn_detector_area_resol_mean 10.4
_diffrn_measured_fraction_theta_full 0.999
_diffrn_measured_fraction_theta_max 0.999
_diffrn_measurement_device 'Bruker D8 Quest Apex3'
_diffrn_measurement_method '\f and \w scans'
_diffrn_radiation_detector Photon100
_diffrn_radiation_monochromator graphite
_diffrn_radiation_type MoK\a
_diffrn_radiation_wavelength 0.71073
_diffrn_reflns_av_R_equivalents 0.0217
_diffrn_reflns_av_unetI/netI 0.0170
_diffrn_reflns_Laue_measured_fraction_full 0.999
_diffrn_reflns_Laue_measured_fraction_max 0.999
_diffrn_reflns_limit_h_max 11
_diffrn_reflns_limit_h_min -11
_diffrn_reflns_limit_k_max 12
_diffrn_reflns_limit_k_min -12
_diffrn_reflns_limit_l_max 14
_diffrn_reflns_limit_l_min -14
_diffrn_reflns_number 22341
_diffrn_reflns_point_group_measured_fraction_full 0.999
_diffrn_reflns_point_group_measured_fraction_max 0.999
_diffrn_reflns_theta_full 25.242
_diffrn_reflns_theta_max 28.328
_diffrn_reflns_theta_min 2.342
_diffrn_source 'sealed tube'
_exptl_absorpt_coefficient_mu 0.096
_exptl_absorpt_correction_T_max 0.7457
_exptl_absorpt_correction_T_min 0.7166
_exptl_absorpt_correction_type multi-scan
_exptl_absorpt_process_details
;
 SADABS 2016/2: Krause, L., Herbst-Irmer, R., Sheldrick G.M. & Stalke D.,
 J. Appl. Cryst. 48 (2015) 3-10
;
_exptl_crystal_colour colourless
_exptl_crystal_density_diffrn 1.344
_exptl_crystal_description irregular
_exptl_crystal_F_000 352
_exptl_crystal_size_max 0.585
_exptl_crystal_size_mid 0.445
_exptl_crystal_size_min 0.202
_refine_diff_density_max 0.375
_refine_diff_density_min -0.229
_refine_diff_density_rms 0.048
_refine_ls_extinction_method none
_refine_ls_goodness_of_fit_ref 1.030
_refine_ls_hydrogen_treatment mixed
_refine_ls_matrix_type full
_refine_ls_number_parameters 223
_refine_ls_number_reflns 4061
_refine_ls_number_restraints 0
_refine_ls_restrained_S_all 1.030
_refine_ls_R_factor_all 0.0473
_refine_ls_R_factor_gt 0.0366
_refine_ls_shift/su_max 0.000
_refine_ls_shift/su_mean 0.000
_refine_ls_structure_factor_coef Fsqd
_refine_ls_weighting_details 'w=1/[\s^2^(Fo^2^)+(0.0652P)^2^+0.2272P] where P=(Fo^2^+2Fc^2^)/3'
_refine_ls_weighting_scheme calc
_refine_ls_wR_factor_gt 0.1079
_refine_ls_wR_factor_ref 0.1160
_reflns_Friedel_coverage 0.000
_reflns_number_gt 3327
_reflns_number_total 4061
_reflns_threshold_expression 'I > 2\s(I)'
_cod_data_source_file c9ce01110b2.cif
_cod_data_source_block p1818a
_cod_database_code 7234353
_shelx_shelxl_version_number 2016/6
_shelx_space_group_comment
;
The symmetry employed for this shelxl refinement is uniquely defined
by the following loop, which should always be used as a source of
symmetry information in preference to the above space-group names.
They are only intended as comments.
;
_shelx_estimated_absorpt_t_min 0.946
_shelx_estimated_absorpt_t_max 0.981

loop_
_space_group_symop_operation_xyz
'x, y, z'
'-x, -y, -z'

loop_
_atom_site_label
_atom_site_type_symbol
_atom_site_fract_x
_atom_site_fract_y
_atom_site_fract_z
_atom_site_U_iso_or_equiv
_atom_site_adp_type
_atom_site_occupancy
_atom_site_site_symmetry_order
_atom_site_calc_flag
_atom_site_refinement_flags_posn
_atom_site_refinement_flags_adp
O01 O 0.66901(10) 0.85892(10) -0.11396(8) 0.0261(2) Uani 1 1 d . .
H01 H 0.722(2) 0.9155(18) -0.1801(15) 0.039 Uiso 1 1 d . U
O02 O 0.45871(10) 0.96430(9) -0.20847(8) 0.02434(19) Uani 1 1 d . .
O11 O -0.22186(11) 0.42463(10) 0.30657(8) 0.0277(2) Uani 1 1 d . .
O12 O -0.45401(10) 0.55617(10) 0.24033(9) 0.0290(2) Uani 1 1 d . .
H12 H -0.495(2) 0.4843(19) 0.2942(16) 0.043 Uiso 1 1 d . U
C03 C 0.51999(13) 0.87947(12) -0.12826(10) 0.0174(2) Uani 1 1 d . .
C04 C 0.43983(14) 0.78266(13) -0.03377(10) 0.0199(2) Uani 1 1 d . .
H04A H 0.427557 0.809699 0.053648 0.024 Uiso 1 1 calc R U
H04B H 0.518356 0.673276 -0.047266 0.024 Uiso 1 1 calc R U
C05 C 0.26752(13) 0.79975(12) -0.04148(10) 0.0193(2) Uani 1 1 d . .
H05A H 0.277899 0.773571 -0.128679 0.023 Uiso 1 1 calc R U
H05B H 0.186699 0.908147 -0.025401 0.023 Uiso 1 1 calc R U
C06 C 0.19762(13) 0.69579(12) 0.05558(10) 0.0175(2) Uani 1 1 d . .
H06A H 0.276927 0.587418 0.036754 0.021 Uiso 1 1 calc R U
H06B H 0.193702 0.718706 0.141996 0.021 Uiso 1 1 calc R U
C07 C 0.02078(13) 0.71357(12) 0.05632(10) 0.0178(2) Uani 1 1 d . .
H07A H 0.024411 0.690719 -0.030027 0.021 Uiso 1 1 calc R U
H07B H -0.058848 0.821792 0.075501 0.021 Uiso 1 1 calc R U
C08 C -0.04733(13) 0.60878(12) 0.15354(10) 0.0165(2) Uani 1 1 d . .
H08A H 0.029672 0.500185 0.132985 0.020 Uiso 1 1 calc R U
H08B H -0.048678 0.629408 0.239860 0.020 Uiso 1 1 calc R U
C09 C -0.22583(13) 0.63324(12) 0.15406(10) 0.0175(2) Uani 1 1 d . .
H09A H -0.302969 0.740583 0.179261 0.021 Uiso 1 1 calc R U
H09B H -0.224836 0.619989 0.065966 0.021 Uiso 1 1 calc R U
C10 C -0.29687(13) 0.52651(12) 0.24211(10) 0.0171(2) Uani 1 1 d . .
N13 N 0.39295(12) 0.37713(11) 0.37387(9) 0.0212(2) Uani 1 1 d . .
N24 N -0.15090(12) 0.00410(11) 0.72538(8) 0.0199(2) Uani 1 1 d . .
C14 C 0.25158(14) 0.39800(13) 0.34503(10) 0.0219(2) Uani 1 1 d . .
H14 H 0.223429 0.466690 0.276841 0.026 Uiso 1 1 calc R U
C15 C 0.43230(14) 0.27827(13) 0.46879(11) 0.0217(2) Uani 1 1 d . .
H15 H 0.533705 0.260785 0.489767 0.026 Uiso 1 1 calc R U
C16 C 0.14294(14) 0.32559(12) 0.40846(10) 0.0197(2) Uani 1 1 d . .
H16 H 0.043543 0.344591 0.383930 0.024 Uiso 1 1 calc R U
C17 C 0.33181(14) 0.19987(13) 0.53820(10) 0.0193(2) Uani 1 1 d . .
H17 H 0.364686 0.130439 0.604790 0.023 Uiso 1 1 calc R U
C18 C 0.18196(13) 0.22430(11) 0.50898(9) 0.0152(2) Uani 1 1 d . .
C19 C 0.06679(13) 0.14739(11) 0.58333(9) 0.0152(2) Uani 1 1 d . .
C20 C -0.09944(14) 0.19737(12) 0.57508(10) 0.0187(2) Uani 1 1 d . .
H20 H -0.141353 0.280992 0.520340 0.022 Uiso 1 1 calc R U
C21 C 0.12006(14) 0.02355(13) 0.66548(10) 0.0198(2) Uani 1 1 d . .
H21 H 0.231587 -0.013665 0.675258 0.024 Uiso 1 1 calc R U
C22 C -0.20303(14) 0.12349(13) 0.64784(10) 0.0201(2) Uani 1 1 d . .
H22 H -0.316432 0.159599 0.642194 0.024 Uiso 1 1 calc R U
C23 C 0.00833(14) -0.04437(13) 0.73253(10) 0.0212(2) Uani 1 1 d . .
H23 H 0.047280 -0.130012 0.786446 0.025 Uiso 1 1 calc R U

loop_
_atom_site_aniso_label
_atom_site_aniso_U_11
_atom_site_aniso_U_22
_atom_site_aniso_U_33
_atom_site_aniso_U_23
_atom_site_aniso_U_13
_atom_site_aniso_U_12
O01 0.0221(4) 0.0380(5) 0.0268(4) 0.0158(4) -0.0110(3) -0.0219(4)
O02 0.0243(4) 0.0258(4) 0.0262(4) 0.0117(3) -0.0116(3) -0.0133(3)
O11 0.0244(4) 0.0284(4) 0.0339(5) 0.0148(4) -0.0135(4) -0.0146(4)
O12 0.0182(4) 0.0322(5) 0.0406(5) 0.0189(4) -0.0116(4) -0.0172(4)
C03 0.0173(5) 0.0187(5) 0.0185(5) 0.0031(4) -0.0051(4) -0.0101(4)
C04 0.0185(5) 0.0227(5) 0.0219(5) 0.0098(4) -0.0078(4) -0.0129(4)
C05 0.0165(5) 0.0200(5) 0.0240(5) 0.0070(4) -0.0077(4) -0.0104(4)
C06 0.0163(5) 0.0185(5) 0.0210(5) 0.0053(4) -0.0066(4) -0.0107(4)
C07 0.0162(5) 0.0182(5) 0.0217(5) 0.0050(4) -0.0061(4) -0.0103(4)
C08 0.0153(5) 0.0183(5) 0.0182(5) 0.0028(4) -0.0046(4) -0.0098(4)
C09 0.0160(5) 0.0191(5) 0.0195(5) 0.0048(4) -0.0048(4) -0.0105(4)
C10 0.0151(5) 0.0177(5) 0.0189(5) 0.0017(4) -0.0034(4) -0.0083(4)
N13 0.0197(4) 0.0240(5) 0.0221(5) 0.0050(4) -0.0046(4) -0.0132(4)
N24 0.0210(5) 0.0245(5) 0.0182(4) 0.0042(4) -0.0053(4) -0.0142(4)
C14 0.0217(5) 0.0243(5) 0.0214(5) 0.0090(4) -0.0074(4) -0.0126(4)
C15 0.0185(5) 0.0289(6) 0.0222(5) 0.0057(4) -0.0076(4) -0.0141(4)
C16 0.0178(5) 0.0231(5) 0.0211(5) 0.0074(4) -0.0078(4) -0.0113(4)
C17 0.0190(5) 0.0238(5) 0.0174(5) 0.0057(4) -0.0070(4) -0.0110(4)
C18 0.0155(5) 0.0164(5) 0.0143(4) 0.0017(4) -0.0025(4) -0.0087(4)
C19 0.0168(5) 0.0173(5) 0.0129(4) 0.0011(4) -0.0027(4) -0.0096(4)
C20 0.0185(5) 0.0210(5) 0.0185(5) 0.0051(4) -0.0072(4) -0.0097(4)
C21 0.0170(5) 0.0228(5) 0.0213(5) 0.0066(4) -0.0068(4) -0.0104(4)
C22 0.0171(5) 0.0262(5) 0.0206(5) 0.0050(4) -0.0067(4) -0.0126(4)
C23 0.0231(5) 0.0229(5) 0.0211(5) 0.0092(4) -0.0087(4) -0.0134(4)

loop_
_atom_type_symbol
_atom_type_description
_atom_type_scat_dispersion_real
_atom_type_scat_dispersion_imag
_atom_type_scat_source
C C 0.0033 0.0016 'International Tables Vol C Tables 4.2.6.8 and 6.1.1.4'
H H 0.0000 0.0000 'International Tables Vol C Tables 4.2.6.8 and 6.1.1.4'
N N 0.0061 0.0033 'International Tables Vol C Tables 4.2.6.8 and 6.1.1.4'
O O 0.0106 0.0060 'International Tables Vol C Tables 4.2.6.8 and 6.1.1.4'

loop_
_geom_angle_atom_site_label_1
_geom_angle_atom_site_label_2
_geom_angle_atom_site_label_3
_geom_angle
C03 O01 H01 109.5(10)
C10 O12 H12 110.1(10)
O02 C03 O01 123.62(9)
O02 C03 C04 125.18(9)
O01 C03 C04 111.19(9)
C03 C04 C05 115.17(9)
C03 C04 H04A 108.5
C05 C04 H04A 108.5
C03 C04 H04B 108.5
C05 C04 H04B 108.5
H04A C04 H04B 107.5
C04 C05 C06 111.61(8)
C04 C05 H05A 109.3
C06 C05 H05A 109.3
C04 C05 H05B 109.3
C06 C05 H05B 109.3
H05A C05 H05B 108.0
C07 C06 C05 113.90(8)
C07 C06 H06A 108.8
C05 C06 H06A 108.8
C07 C06 H06B 108.8
C05 C06 H06B 108.8
H06A C06 H06B 107.7
C06 C07 C08 113.34(8)
C06 C07 H07A 108.9
C08 C07 H07A 108.9
C06 C07 H07B 108.9
C08 C07 H07B 108.9
H07A C07 H07B 107.7
C09 C08 C07 111.74(8)
C09 C08 H08A 109.3
C07 C08 H08A 109.3
C09 C08 H08B 109.3
C07 C08 H08B 109.3
H08A C08 H08B 107.9
C10 C09 C08 114.58(8)
C10 C09 H09A 108.6
C08 C09 H09A 108.6
C10 C09 H09B 108.6
C08 C09 H09B 108.6
H09A C09 H09B 107.6
O11 C10 O12 123.09(10)
O11 C10 C09 125.36(10)
O12 C10 C09 111.55(9)
C14 N13 C15 117.33(9)
C23 N24 C22 117.52(9)
N13 C14 C16 123.96(10)
N13 C14 H14 118.0
C16 C14 H14 118.0
N13 C15 C17 123.11(10)
N13 C15 H15 118.4
C17 C15 H15 118.4
C14 C16 C18 118.92(10)
C14 C16 H16 120.5
C18 C16 H16 120.5
C15 C17 C18 119.30(9)
C15 C17 H17 120.3
C18 C17 H17 120.3
C16 C18 C17 117.36(9)
C16 C18 C19 121.20(9)
C17 C18 C19 121.43(9)
C20 C19 C21 117.28(9)
C20 C19 C18 121.36(9)
C21 C19 C18 121.36(9)
C22 C20 C19 119.27(9)
C22 C20 H20 120.4
C19 C20 H20 120.4
C23 C21 C19 119.24(10)
C23 C21 H21 120.4
C19 C21 H21 120.4
N24 C22 C20 123.21(10)
N24 C22 H22 118.4
C20 C22 H22 118.4
N24 C23 C21 123.47(10)
N24 C23 H23 118.3
C21 C23 H23 118.3

loop_
_geom_bond_atom_site_label_1
_geom_bond_atom_site_label_2
_geom_bond_distance
O01 C03 1.3252(13)
O01 H01 0.969(17)
O02 C03 1.2138(13)
O11 C10 1.2118(13)
O12 C10 1.3251(13)
O12 H12 0.959(18)
C03 C04 1.5096(13)
C04 C05 1.5145(14)
C04 H04A 0.9900
C04 H04B 0.9900
C05 C06 1.5268(13)
C05 H05A 0.9900
C05 H05B 0.9900
C06 C07 1.5224(14)
C06 H06A 0.9900
C06 H06B 0.9900
C07 C08 1.5260(13)
C07 H07A 0.9900
C07 H07B 0.9900
C08 C09 1.5190(14)
C08 H08A 0.9900
C08 H08B 0.9900
C09 C10 1.5065(14)
C09 H09A 0.9900
C09 H09B 0.9900
N13 C14 1.3309(14)
N13 C15 1.3376(14)
N24 C23 1.3330(14)
N24 C22 1.3368(14)
C14 C16 1.3860(14)
C14 H14 0.9500
C15 C17 1.3905(15)
C15 H15 0.9500
C16 C18 1.3957(14)
C16 H16 0.9500
C17 C18 1.3973(14)
C17 H17 0.9500
C18 C19 1.4895(14)
C19 C20 1.3952(14)
C19 C21 1.3972(14)
C20 C22 1.3898(14)
C20 H20 0.9500
C21 C23 1.3859(15)
C21 H21 0.9500
C22 H22 0.9500
C23 H23 0.9500

loop_
_geom_torsion_atom_site_label_1
_geom_torsion_atom_site_label_2
_geom_torsion_atom_site_label_3
_geom_torsion_atom_site_label_4
_geom_torsion
O02 C03 C04 C05 -1.54(16)
O01 C03 C04 C05 179.27(9)
C03 C04 C05 C06 178.96(9)
C04 C05 C06 C07 177.35(9)
C05 C06 C07 C08 179.88(9)
C06 C07 C08 C09 178.34(9)
C07 C08 C09 C10 176.39(9)
C08 C09 C10 O11 -2.09(16)
C08 C09 C10 O12 178.52(9)
C15 N13 C14 C16 1.02(17)
C14 N13 C15 C17 -0.95(17)
N13 C14 C16 C18 0.03(18)
N13 C15 C17 C18 -0.15(17)
C14 C16 C18 C17 -1.13(16)
C14 C16 C18 C19 177.91(10)
C15 C17 C18 C16 1.19(16)
C15 C17 C18 C19 -177.86(10)
C16 C18 C19 C20 -14.19(15)
C17 C18 C19 C20 164.83(10)
C16 C18 C19 C21 166.69(10)
C17 C18 C19 C21 -14.30(15)
C21 C19 C20 C22 0.18(15)
C18 C19 C20 C22 -178.99(9)
C20 C19 C21 C23 0.91(16)
C18 C19 C21 C23 -179.93(10)
C23 N24 C22 C20 0.35(16)
C19 C20 C22 N24 -0.85(17)
C22 N24 C23 C21 0.83(17)
C19 C21 C23 N24 -1.48(17)
